data_2235406
loop_
_publ_author_name
'Khalaj, Mehdi'
'Dehghanpour, Saeed'
'Mahmoudi, Ali'
'Khalaj, Arash'
'Lough, Alan J.'

_publ_section_title
;
 A second monoclinic polymorph of
 di-\m-chlorido-bis(chlorido{2-[(4-ethylphenyl)iminomethyl]pyridine-\k^2^<i>N</i>,<i>N</i>'}copper(II))
;
_journal_coeditor_code FB2253
_journal_issue 7
_journal_name_full 'Acta Crystallographica Section E'
_journal_page_first m920
_journal_page_last m921
_journal_paper_doi 10.1107/S1600536812026347
_journal_volume 68
_journal_year 2012
_chemical_formula_iupac '[Cu2 Cl4 (C14 H14 N2)2]'
_chemical_formula_moiety 'C28 H28 Cl4 Cu2 N4'
_chemical_formula_sum 'C28 H28 Cl4 Cu2 N4'
_chemical_formula_weight 689.42
_chemical_name_systematic
;
di-\m-chlorido-bis(chlorido{2-[(4-ethylphenyl)iminomethyl]pyridine-
\k^2^<i>N</i>,<i>N'</i>}copper(II))
;
_space_group_IT_number 14
_symmetry_cell_setting monoclinic
_symmetry_space_group_name_Hall '-P 2ybc'
_symmetry_space_group_name_H-M 'P 1 21/c 1'
_atom_sites_solution_hydrogens difmap
_atom_sites_solution_primary direct
_atom_sites_solution_secondary difmap
_audit_creation_method SHELXL-97
_cell_angle_alpha 90.00
_cell_angle_beta 113.924(3)
_cell_angle_gamma 90.00
_cell_formula_units_Z 2
_cell_length_a 7.8480(4)
_cell_length_b 13.7160(6)
_cell_length_c 14.4601(7)
_cell_measurement_reflns_used 4440
_cell_measurement_temperature 150.0(10)
_cell_measurement_theta_max 27.5
_cell_measurement_theta_min 2.6
_cell_volume 1422.80(12)
_computing_cell_refinement '<i>DENZO-SMN</i> (Otwinowski & Minor, 1997)'
_computing_data_collection '<i>COLLECT</i> (Nonius, 2002)'
_computing_data_reduction '<i>DENZO-SMN</i> (Otwinowski & Minor, 1997)'
_computing_molecular_graphics
;
<i>PLATON</i> (Spek, 2009) and <i>Mercury</i>
(Macrae <i>et al.</i>, 2006)
;
_computing_publication_material '<i>SHELXTL</i> (Sheldrick, 2008)'
_computing_structure_refinement '<i>SHELXTL</i> (Sheldrick, 2008)'
_computing_structure_solution '<i>SIR92</i> (Altomare <i>et al.</i>, 1994)'
_diffrn_ambient_temperature 150.0(10)
_diffrn_detector_area_resol_mean 9
_diffrn_measured_fraction_theta_full 0.994
_diffrn_measured_fraction_theta_max 0.994
_diffrn_measurement_device_type 'Nonius KappaCCD'
_diffrn_measurement_method '\f scans and \w scans with \k offsets'
_diffrn_radiation_monochromator graphite
_diffrn_radiation_source 'fine-focus sealed tube'
_diffrn_radiation_type MoK\a
_diffrn_radiation_wavelength 0.71073
_diffrn_reflns_av_R_equivalents 0.0446
_diffrn_reflns_av_sigmaI/netI 0.0549
_diffrn_reflns_limit_h_max 10
_diffrn_reflns_limit_h_min -10
_diffrn_reflns_limit_k_max 15
_diffrn_reflns_limit_k_min -17
_diffrn_reflns_limit_l_max 18
_diffrn_reflns_limit_l_min -12
_diffrn_reflns_number 7862
_diffrn_reflns_theta_full 27.49
_diffrn_reflns_theta_max 27.48
_diffrn_reflns_theta_min 2.84
_exptl_absorpt_coefficient_mu 1.896
_exptl_absorpt_correction_T_max 0.689
_exptl_absorpt_correction_T_min 0.581
_exptl_absorpt_correction_type multi-scan
_exptl_absorpt_process_details
;
(<i>SORTAV</i>; Blessing, 1995)
;
_exptl_crystal_colour orange
_exptl_crystal_density_diffrn 1.609
_exptl_crystal_density_method 'not measured'
_exptl_crystal_description block
_exptl_crystal_F_000 700
_exptl_crystal_size_max 0.30
_exptl_crystal_size_mid 0.25
_exptl_crystal_size_min 0.20
_refine_diff_density_max 0.762
_refine_diff_density_min -0.695
_refine_ls_extinction_method none
_refine_ls_goodness_of_fit_ref 1.054
_refine_ls_hydrogen_treatment constr
_refine_ls_matrix_type full
_refine_ls_number_constraints 55
_refine_ls_number_parameters 173
_refine_ls_number_reflns 3249
_refine_ls_number_restraints 0
_refine_ls_restrained_S_all 1.054
_refine_ls_R_factor_all 0.0680
_refine_ls_R_factor_gt 0.0398
_refine_ls_shift/su_max 0.001
_refine_ls_shift/su_mean 0.000
_refine_ls_structure_factor_coef Fsqd
_refine_ls_weighting_details 'calc w=1/[\s^2^(Fo^2^)+(0.0441P)^2^+0.8729P] where P=(Fo^2^+2Fc^2^)/3'
_refine_ls_weighting_scheme calc
_refine_ls_wR_factor_gt 0.0892
_refine_ls_wR_factor_ref 0.1020
_reflns_number_gt 2399
_reflns_number_total 3249
_reflns_threshold_expression I>2\s(I)
_cod_data_source_file fb2253.cif
_cod_data_source_block I
_cod_original_sg_symbol_H-M 'P 21/c'
_cod_database_code 2235406
_cod_database_fobs_code 2235406

loop_
_symmetry_equiv_pos_as_xyz
'x, y, z'
'-x, y+1/2, -z+1/2'
'-x, -y, -z'
'x, -y-1/2, z-1/2'

loop_
_atom_site_type_symbol
_atom_site_label
_atom_site_fract_x
_atom_site_fract_y
_atom_site_fract_z
_atom_site_U_iso_or_equiv
_atom_site_adp_type
_atom_site_calc_flag
_atom_site_refinement_flags
_atom_site_occupancy
_atom_site_symmetry_multiplicity
Cu Cu1 0.50129(5) 0.45502(2) 0.61249(3) 0.02458(13) Uani d . 1 4
Cl Cl1 0.60970(11) 0.59376(5) 0.56397(5) 0.0301(2) Uani d . 1 4
Cl Cl2 0.33826(11) 0.53968(5) 0.68632(6) 0.03089(19) Uani d . 1 4
N N1 0.7670(3) 0.40393(17) 0.70183(18) 0.0239(5) Uani d . 1 4
N N2 0.4320(3) 0.32164(16) 0.64881(17) 0.0227(5) Uani d . 1 4
C C1 0.9333(4) 0.4446(2) 0.7264(2) 0.0290(7) Uani d . 1 4
H H1A 0.9403 0.5066 0.6987 0.035 Uiso calc R 1 4
C C2 1.0974(4) 0.4000(2) 0.7912(2) 0.0329(7) Uani d . 1 4
H H2A 1.2139 0.4315 0.8077 0.040 Uiso calc R 1 4
C C3 1.0897(4) 0.3100(2) 0.8311(2) 0.0337(7) Uani d . 1 4
H H3A 1.2003 0.2784 0.8757 0.040 Uiso calc R 1 4
C C4 0.9176(4) 0.2662(2) 0.8049(2) 0.0342(7) Uani d . 1 4
H H4A 0.9079 0.2034 0.8301 0.041 Uiso calc R 1 4
C C5 0.7598(4) 0.3157(2) 0.7415(2) 0.0265(6) Uani d . 1 4
C C6 0.5738(4) 0.2752(2) 0.7108(2) 0.0287(7) Uani d . 1 4
H H6A 0.5573 0.2140 0.7368 0.034 Uiso calc R 1 4
C C7 0.2496(4) 0.2788(2) 0.6146(2) 0.0262(6) Uani d . 1 4
C C8 0.2256(5) 0.1806(2) 0.6308(3) 0.0442(9) Uani d . 1 4
H H8A 0.3310 0.1398 0.6634 0.053 Uiso calc R 1 4
C C9 0.0487(5) 0.1429(3) 0.5996(3) 0.0530(11) Uani d . 1 4
H H9A 0.0340 0.0758 0.6111 0.064 Uiso calc R 1 4
C C10 -0.1092(4) 0.1998(2) 0.5515(3) 0.0368(8) Uani d . 1 4
C C11 -0.0829(4) 0.2962(2) 0.5328(2) 0.0302(7) Uani d . 1 4
H H11A -0.1883 0.3364 0.4983 0.036 Uiso calc R 1 4
C C12 0.0946(4) 0.3355(2) 0.5634(2) 0.0279(7) Uani d . 1 4
H H12A 0.1094 0.4018 0.5491 0.033 Uiso calc R 1 4
C C13 -0.3033(5) 0.1564(3) 0.5204(3) 0.0522(10) Uani d . 1 4
H H13A -0.3205 0.1371 0.5821 0.063 Uiso calc R 1 4
H H13B -0.3971 0.2072 0.4854 0.063 Uiso calc R 1 4
C C14 -0.3384(6) 0.0684(3) 0.4514(3) 0.0581(11) Uani d . 1 4
H H14A -0.4675 0.0465 0.4307 0.087 Uiso calc R 1 4
H H14B -0.2532 0.0156 0.4876 0.087 Uiso calc R 1 4
H H14C -0.3170 0.0862 0.3913 0.087 Uiso calc R 1 4

loop_
_atom_site_aniso_label
_atom_site_aniso_U_11
_atom_site_aniso_U_22
_atom_site_aniso_U_33
_atom_site_aniso_U_12
_atom_site_aniso_U_13
_atom_site_aniso_U_23
Cu1 0.0276(2) 0.01543(19) 0.0310(2) -0.00135(14) 0.01221(17) 0.00164(14)
Cl1 0.0399(4) 0.0189(4) 0.0290(4) -0.0081(3) 0.0116(3) 0.0005(3)
Cl2 0.0375(4) 0.0188(4) 0.0416(4) -0.0010(3) 0.0214(4) -0.0044(3)
N1 0.0276(13) 0.0190(12) 0.0258(13) -0.0006(11) 0.0116(11) 0.0015(10)
N2 0.0259(13) 0.0171(12) 0.0258(13) -0.0004(10) 0.0113(10) -0.0018(10)
C1 0.0290(16) 0.0277(16) 0.0307(17) -0.0014(13) 0.0127(14) 0.0044(13)
C2 0.0263(16) 0.0390(18) 0.0329(18) -0.0026(15) 0.0114(14) 0.0017(14)
C3 0.0287(17) 0.0326(17) 0.0346(18) 0.0042(14) 0.0074(14) 0.0065(14)
C4 0.0360(18) 0.0232(15) 0.0378(18) 0.0020(15) 0.0094(15) 0.0050(14)
C5 0.0298(16) 0.0205(14) 0.0299(16) 0.0022(13) 0.0127(13) 0.0014(12)
C6 0.0322(17) 0.0186(14) 0.0345(17) 0.0005(13) 0.0127(14) 0.0043(13)
C7 0.0268(15) 0.0233(15) 0.0298(16) -0.0013(13) 0.0126(13) 0.0006(12)
C8 0.0275(18) 0.0250(17) 0.069(3) 0.0008(15) 0.0081(17) 0.0166(17)
C9 0.0330(19) 0.0299(19) 0.082(3) -0.0036(16) 0.009(2) 0.0176(19)
C10 0.0278(17) 0.0346(19) 0.047(2) -0.0026(15) 0.0136(15) 0.0002(15)
C11 0.0265(16) 0.0283(16) 0.0328(17) 0.0048(13) 0.0090(14) -0.0013(13)
C12 0.0300(16) 0.0193(14) 0.0317(17) 0.0016(13) 0.0097(13) 0.0000(12)
C13 0.033(2) 0.042(2) 0.076(3) -0.0026(17) 0.0158(19) 0.004(2)
C14 0.048(2) 0.072(3) 0.048(2) -0.023(2) 0.0130(19) -0.003(2)

loop_
_atom_type_symbol
_atom_type_description
_atom_type_scat_dispersion_real
_atom_type_scat_dispersion_imag
_atom_type_scat_source
C C 0.0033 0.0016 'International Tables Vol C Tables 4.2.6.8 and 6.1.1.4'
H H 0.0000 0.0000 'International Tables Vol C Tables 4.2.6.8 and 6.1.1.4'
Cl Cl 0.1484 0.1585 'International Tables Vol C Tables 4.2.6.8 and 6.1.1.4'
Cu Cu 0.3201 1.2651 'International Tables Vol C Tables 4.2.6.8 and 6.1.1.4'
N N 0.0061 0.0033 'International Tables Vol C Tables 4.2.6.8 and 6.1.1.4'

loop_
_geom_angle_atom_site_label_1
_geom_angle_atom_site_label_2
_geom_angle_atom_site_label_3
_geom_angle_site_symmetry_3
_geom_angle
N2 Cu1 N1 . 80.94(9)
N2 Cu1 Cl2 . 94.43(7)
N1 Cu1 Cl2 . 119.40(7)
N2 Cu1 Cl1 . 171.55(7)
N1 Cu1 Cl1 . 93.80(7)
Cl2 Cu1 Cl1 . 93.91(3)
N2 Cu1 Cl1 3_666 90.23(7)
N1 Cu1 Cl1 3_666 113.66(7)
Cl2 Cu1 Cl1 3_666 126.81(3)
Cl1 Cu1 Cl1 3_666 85.82(3)
Cu1 Cl1 Cu1 3_666 94.18(3)
C1 N1 C5 . 118.0(3)
C1 N1 Cu1 . 130.8(2)
C5 N1 Cu1 . 111.22(19)
C6 N2 C7 . 119.9(2)
C6 N2 Cu1 . 112.36(19)
C7 N2 Cu1 . 127.69(18)
N1 C1 C2 . 122.4(3)
N1 C1 H1A . 118.8
C2 C1 H1A . 118.8
C3 C2 C1 . 119.5(3)
C3 C2 H2A . 120.3
C1 C2 H2A . 120.3
C2 C3 C4 . 118.6(3)
C2 C3 H3A . 120.7
C4 C3 H3A . 120.7
C5 C4 C3 . 118.7(3)
C5 C4 H4A . 120.7
C3 C4 H4A . 120.7
N1 C5 C4 . 122.8(3)
N1 C5 C6 . 115.0(3)
C4 C5 C6 . 122.2(3)
N2 C6 C5 . 120.3(3)
N2 C6 H6A . 119.9
C5 C6 H6A . 119.9
C12 C7 C8 . 119.1(3)
C12 C7 N2 . 119.5(3)
C8 C7 N2 . 121.4(3)
C9 C8 C7 . 119.7(3)
C9 C8 H8A . 120.1
C7 C8 H8A . 120.1
C8 C9 C10 . 122.0(3)
C8 C9 H9A . 119.0
C10 C9 H9A . 119.0
C11 C10 C9 . 117.5(3)
C11 C10 C13 . 121.8(3)
C9 C10 C13 . 120.7(3)
C10 C11 C12 . 121.3(3)
C10 C11 H11A . 119.3
C12 C11 H11A . 119.3
C7 C12 C11 . 120.3(3)
C7 C12 H12A . 119.9
C11 C12 H12A . 119.9
C14 C13 C10 . 113.4(3)
C14 C13 H13A . 108.9
C10 C13 H13A . 108.9
C14 C13 H13B . 108.9
C10 C13 H13B . 108.9
H13A C13 H13B . 107.7
C13 C14 H14A . 109.5
C13 C14 H14B . 109.5
H14A C14 H14B . 109.5
C13 C14 H14C . 109.5
H14A C14 H14C . 109.5
H14B C14 H14C . 109.5

loop_
_geom_bond_atom_site_label_1
_geom_bond_atom_site_label_2
_geom_bond_site_symmetry_2
_geom_bond_distance
Cu1 N2 . 2.037(2)
Cu1 N1 . 2.079(2)
Cu1 Cl2 . 2.2876(8)
Cu1 Cl1 . 2.3067(8)
Cu1 Cl1 3_666 2.4321(8)
Cl1 Cu1 3_666 2.4321(8)
N1 C1 . 1.328(4)
N1 C5 . 1.350(4)
N2 C6 . 1.280(4)
N2 C7 . 1.437(4)
C1 C2 . 1.390(4)
C1 H1A . 0.9500
C2 C3 . 1.374(4)
C2 H2A . 0.9500
C3 C4 . 1.384(4)
C3 H3A . 0.9500
C4 C5 . 1.383(4)
C4 H4A . 0.9500
C5 C6 . 1.453(4)
C6 H6A . 0.9500
C7 C12 . 1.379(4)
C7 C8 . 1.393(4)
C8 C9 . 1.375(5)
C8 H8A . 0.9500
C9 C10 . 1.389(5)
C9 H9A . 0.9500
C10 C11 . 1.382(4)
C10 C13 . 1.523(5)
C11 C12 . 1.388(4)
C11 H11A . 0.9500
C12 H12A . 0.9500
C13 C14 . 1.520(6)
C13 H13A . 0.9900
C13 H13B . 0.9900
C14 H14A . 0.9800
C14 H14B . 0.9800
C14 H14C . 0.9800

loop_
_geom_hbond_atom_site_label_D
_geom_hbond_atom_site_label_H
_geom_hbond_atom_site_label_A
_geom_hbond_site_symmetry_A
_geom_hbond_distance_DH
_geom_hbond_distance_HA
_geom_hbond_distance_DA
_geom_hbond_angle_DHA
C1 H1A Cl1 . 0.95 2.80 3.364(3) 119
C2 H2A Cl2 1_655 0.95 2.76 3.445(3) 130
C6 H6A Cl2 2_646 0.95 2.62 3.506(3) 155
C12 H12A Cl2 . 0.95 2.80 3.450(3) 126.

loop_
_geom_torsion_atom_site_label_1
_geom_torsion_atom_site_label_2
_geom_torsion_atom_site_label_3
_geom_torsion_atom_site_label_4
_geom_torsion_site_symmetry_1
_geom_torsion_site_symmetry_4
_geom_torsion
N2 Cu1 Cl1 Cu1 . 3_666 62.3(5)
N1 Cu1 Cl1 Cu1 . 3_666 113.48(7)
Cl2 Cu1 Cl1 Cu1 . 3_666 -126.67(3)
Cl1 Cu1 Cl1 Cu1 3_666 3_666 0.0
N2 Cu1 N1 C1 . . 178.7(3)
Cl2 Cu1 N1 C1 . . -91.4(3)
Cl1 Cu1 N1 C1 . . 5.3(3)
Cl1 Cu1 N1 C1 3_666 . 92.4(3)
N2 Cu1 N1 C5 . . -3.39(19)
Cl2 Cu1 N1 C5 . . 86.6(2)
Cl1 Cu1 N1 C5 . . -176.73(19)
Cl1 Cu1 N1 C5 3_666 . -89.63(19)
N1 Cu1 N2 C6 . . 4.2(2)
Cl2 Cu1 N2 C6 . . -114.9(2)
Cl1 Cu1 N2 C6 . . 56.1(6)
Cl1 Cu1 N2 C6 3_666 . 118.1(2)
N1 Cu1 N2 C7 . . -176.9(2)
Cl2 Cu1 N2 C7 . . 64.0(2)
Cl1 Cu1 N2 C7 . . -125.0(4)
Cl1 Cu1 N2 C7 3_666 . -63.0(2)
C5 N1 C1 C2 . . -0.4(4)
Cu1 N1 C1 C2 . . 177.5(2)
N1 C1 C2 C3 . . 0.6(5)
C1 C2 C3 C4 . . 0.3(5)
C2 C3 C4 C5 . . -1.4(5)
C1 N1 C5 C4 . . -0.8(4)
Cu1 N1 C5 C4 . . -179.1(2)
C1 N1 C5 C6 . . -179.5(3)
Cu1 N1 C5 C6 . . 2.2(3)
C3 C4 C5 N1 . . 1.7(5)
C3 C4 C5 C6 . . -179.7(3)
C7 N2 C6 C5 . . 176.6(3)
Cu1 N2 C6 C5 . . -4.4(4)
N1 C5 C6 N2 . . 1.5(4)
C4 C5 C6 N2 . . -177.3(3)
C6 N2 C7 C12 . . 168.0(3)
Cu1 N2 C7 C12 . . -10.8(4)
C6 N2 C7 C8 . . -12.8(4)
Cu1 N2 C7 C8 . . 168.4(3)
C12 C7 C8 C9 . . -2.7(5)
N2 C7 C8 C9 . . 178.1(3)
C7 C8 C9 C10 . . 0.1(6)
C8 C9 C10 C11 . . 2.1(6)
C8 C9 C10 C13 . . -178.3(4)
C9 C10 C11 C12 . . -1.8(5)
C13 C10 C11 C12 . . 178.6(3)
C8 C7 C12 C11 . . 2.9(5)
N2 C7 C12 C11 . . -177.8(3)
C10 C11 C12 C7 . . -0.7(5)
C11 C10 C13 C14 . . 123.0(4)
C9 C10 C13 C14 . . -56.6(5)
